data_1573648
_journal_paper_doi 10.1039/D4DT03036B
_chemical_formula_moiety 'C15 H22 Au O P'
_chemical_formula_sum 'C15 H22 Au O P'
_chemical_formula_weight 446.26
_space_group_crystal_system orthorhombic
_space_group_IT_number 29
_space_group_name_Hall 'P -2a -2ab'
_space_group_name_H-M_alt 'P b 21 a'
_atom_sites_solution_hydrogens geom
_atom_sites_solution_primary direct
_audit_creation_date 2024-05-06
_audit_creation_method
;
Olex2 1.5
(compiled 2024.02.16 svn.r378c4104 for OlexSys, GUI svn.r6928)
;
_audit_update_record
;
2024-07-24 deposited with the CCDC.	2025-01-09 downloaded from the CCDC.
;
_cell_angle_alpha 90
_cell_angle_beta 90
_cell_angle_gamma 90
_cell_formula_units_Z 8
_cell_length_a 16.7860(17)
_cell_length_b 9.80510(19)
_cell_length_c 16.5696(3)
_cell_measurement_reflns_used 2492
_cell_measurement_temperature 293(2)
_cell_measurement_theta_max 20.9350
_cell_measurement_theta_min 1.9830
_cell_volume 2727.2(3)
_computing_cell_refinement 'CrysAlisPro 1.171.42.49 (Rigaku OD, 2022)'
_computing_data_collection 'CrysAlisPro 1.171.42.49 (Rigaku OD, 2022)'
_computing_data_reduction 'CrysAlisPro 1.171.42.49 (Rigaku OD, 2022)'
_computing_molecular_graphics 'Olex2 1.5 (Dolomanov et al., 2009)'
_computing_publication_material 'Olex2 1.5 (Dolomanov et al., 2009)'
_computing_structure_refinement 'SHELXL 2018/3 (Sheldrick, 2015)'
_computing_structure_solution 'SHELXS  (Sheldrick, 2008)'
_diffrn_ambient_environment 'Diamond Anvil Cell filled with daphne-7575'
_diffrn_ambient_pressure 2160000
_diffrn_ambient_temperature 293(2)
_diffrn_crystal_treatment 'pressurized rapidly in daphne-7575 as a hydrostatic medium'
_diffrn_detector 'Hybrid Pixel Array Detector'
_diffrn_detector_area_resol_mean 13.3333
_diffrn_measured_fraction_theta_full 0.612
_diffrn_measured_fraction_theta_max 0.408
_diffrn_measurement_details
;
List of Runs (angles in degrees, time in seconds):

  # Type    Start    End  Width  t~exp~   \w     \q     \k     \f   Frames
#--------------------------------------------------------------------------
  1  \w    -39.00  39.00   0.50    1.00    --    0.00   0.00   0.00  156
;
_diffrn_measurement_device 'abstract diffractometer'
_diffrn_measurement_device_type 'esperanto-CrysAlisPro-abstract goniometer imported esperanto images'
_diffrn_measurement_method '\w scans'
_diffrn_measurement_specimen_support 'Diamond Anvil Cell, effective opening angle 39 deg.'
_diffrn_orient_matrix_type 'CrysAlisPro convention (1999,Acta A55,543-557)'
_diffrn_orient_matrix_UB_11 -0.0237562084
_diffrn_orient_matrix_UB_12 0.0047854847
_diffrn_orient_matrix_UB_13 -0.0049379604
_diffrn_orient_matrix_UB_21 0.0056189609
_diffrn_orient_matrix_UB_22 0.0198865722
_diffrn_orient_matrix_UB_23 -0.0210250714
_diffrn_orient_matrix_UB_31 -0.0000529571
_diffrn_orient_matrix_UB_32 -0.0364789634
_diffrn_orient_matrix_UB_33 -0.0120952900
_diffrn_radiation_monochromator synchrotron
_diffrn_radiation_probe x-ray
_diffrn_radiation_type synchrotron
_diffrn_radiation_wavelength 0.410
_diffrn_reflns_av_R_equivalents 0.0410
_diffrn_reflns_av_unetI/netI 0.0908
_diffrn_reflns_Laue_measured_fraction_full 0.612
_diffrn_reflns_Laue_measured_fraction_max 0.408
_diffrn_reflns_limit_h_max 13
_diffrn_reflns_limit_h_min -13
_diffrn_reflns_limit_k_max 16
_diffrn_reflns_limit_k_min -16
_diffrn_reflns_limit_l_max 29
_diffrn_reflns_limit_l_min -28
_diffrn_reflns_number 9573
_diffrn_reflns_point_group_measured_fraction_full 0.566
_diffrn_reflns_point_group_measured_fraction_max 0.346
_diffrn_reflns_theta_full 14.241
_diffrn_reflns_theta_max 21.667
_diffrn_reflns_theta_min 1.974
_diffrn_source synchrotron
_exptl_absorpt_coefficient_mu 2.650
_exptl_absorpt_correction_T_max 1.00000
_exptl_absorpt_correction_T_min 0.80278
_exptl_absorpt_correction_type multi-scan
_exptl_absorpt_process_details
;
CrysAlisPro 1.171.42.49 (Rigaku Oxford Diffraction, 2022)
Empirical absorption correction using spherical harmonics,
implemented in SCALE3 ABSPACK scaling algorithm.
;
_exptl_crystal_colour colourless
_exptl_crystal_colour_primary colourless
_exptl_crystal_density_diffrn 2.174
_exptl_crystal_description needle
_exptl_crystal_F_000 1712
_exptl_crystal_preparation 'Mounted in a Diamond-Anvil Cell using daphne-7575 as pressure medium.,Luminescent'
_exptl_crystal_pressure_history 'Pressurized to 2.16 GPa and left to stabilize over ? hours.'
_exptl_crystal_recrystallization_method 'Re-crystallisation from solvent: n-pentane/dichloromethane'
_exptl_crystal_size_max 0.002
_exptl_crystal_size_mid 0.002
_exptl_crystal_size_min 0.001
_refine_diff_density_max 1.672
_refine_diff_density_min -1.079
_refine_diff_density_rms 0.169
_refine_ls_abs_structure_details
;
 Refined as an inversion twin.
;
_refine_ls_abs_structure_Flack 0.58(6)
_refine_ls_extinction_method none
_refine_ls_goodness_of_fit_ref 1.059
_refine_ls_hydrogen_treatment constr
_refine_ls_matrix_type full
_refine_ls_number_parameters 334
_refine_ls_number_reflns 5763
_refine_ls_number_restraints 49
_refine_ls_restrained_S_all 1.055
_refine_ls_R_factor_all 0.0721
_refine_ls_R_factor_gt 0.0488
_refine_ls_shift/su_max 0.000
_refine_ls_shift/su_mean 0.000
_refine_ls_structure_factor_coef Fsqd
_refine_ls_weighting_details 'w=1/[\s^2^(Fo^2^)+2.2345P] where P=(Fo^2^+2Fc^2^)/3'
_refine_ls_weighting_scheme calc
_refine_ls_wR_factor_gt 0.1240
_refine_ls_wR_factor_ref 0.1351
_reflns_Friedel_coverage 0.626
_reflns_Friedel_fraction_full 0.515
_reflns_Friedel_fraction_max 0.278
_reflns_number_gt 3940
_reflns_number_total 5763
_reflns_threshold_expression 'I > 2\s(I)'
_cod_data_source_file d4dt03036b3.cif
_cod_data_source_block 0011_2p16GPa
_cod_database_code 1573648
_shelx_shelxl_version_number 2018/3
_chemical_oxdiff_formula 'C15 H22 O P Au'
_shelx_space_group_comment
;
The symmetry employed for this shelxl refinement is uniquely defined
by the following loop, which should always be used as a source of
symmetry information in preference to the above space-group names.
They are only intended as comments.
;
_diffrn_orient_matrix_axis[1] matrixX
_diffrn_orient_matrix_axis[2] matrixY
_diffrn_orient_matrix_axis[3] matrixZ
_olex2_refinement_description
;
1. Twinned data refinement
 Scales: 0.42(6)
 0.58(6)
2. Fixed Uiso
 At 1.2 times of:
  All C(H) groups, All C(H,H) groups
 At 1.5 times of:
  All C(H,H,H) groups
3. Uiso/Uaniso restraints and constraints
P2 \\sim C34 \\sim C35: within 2A with sigma of 0.02 and sigma for terminal
atoms of 0.04 within 2A
C23 \\sim C28 \\sim C27 \\sim C26 \\sim C25 \\sim C24: within 1.7A with sigma
of 0.02 and sigma for terminal atoms of 0.04 within 1.7A
4.a Secondary CH2 refined with riding coordinates:
 C10(H10A,H10B), C30(H30A,H30B), C32(H32A,H32B), C12(H12A,H12B), C14(H14A,
 H14B), C34(H34A,H34B)
4.b Aromatic/amide H refined with riding coordinates:
 C27(H27), C24(H24), C28(H28), C25(H25), C7(H7), C8(H8), C4(H4), C5(H5)
4.c Idealised Me refined as rotating group:
 C11(H11A,H11B,H11C), C31(H31A,H31B,H31C), C9(H9A,H9B,H9C), C35(H35A,H35B,
 H35C), C33(H33A,H33B,H33C), C15(H15A,H15B,H15C), C13(H13A,H13B,H13C), C29(H29A,
 H29B,H29C)
;
_olex2_submission_special_instructions 'No special instructions were received'
_oxdiff_exptl_absorpt_empirical_details
;
Empirical correction (ABSPACK) includes:
- Absorption correction using spherical harmonics
- Frame scaling
;
_oxdiff_exptl_absorpt_empirical_full_max 1.204
_oxdiff_exptl_absorpt_empirical_full_min 0.807

loop_
_space_group_symop_operation_xyz
'x, y, z'
'-x, y+1/2, -z'
'x+1/2, y, -z'
'-x+1/2, y+1/2, z'

loop_
_atom_site_label
_atom_site_type_symbol
_atom_site_fract_x
_atom_site_fract_y
_atom_site_fract_z
_atom_site_U_iso_or_equiv
_atom_site_adp_type
_atom_site_occupancy
_atom_site_site_symmetry_order
_atom_site_calc_flag
_atom_site_refinement_flags_posn
_atom_site_refinement_flags_adp
_atom_site_refinement_flags_occupancy
_atom_site_disorder_assembly
_atom_site_disorder_group
Au2 Au 0.63331(6) -0.00859(4) 0.41939(3) 0.0419(3) Uani 1 1 d . . . . .
Au1 Au 0.37952(7) 0.71164(6) 0.07918(3) 0.0447(4) Uani 1 1 d . . . . .
P1 P 0.3777(5) 0.9097(7) 0.0060(2) 0.039(3) Uani 1 1 d . . . . .
P2 P 0.6282(6) -0.1969(7) 0.4970(2) 0.040(3) Uani 1 1 d . U . . .
C23 C 0.630(2) 0.417(3) 0.3060(11) 0.042(7) Uani 1 1 d . U . . .
C21 C 0.6327(19) 0.166(2) 0.3640(11) 0.045(11) Uani 1 1 d . . . . .
C26 C 0.6364(18) 0.674(2) 0.2305(9) 0.035(6) Uani 1 1 d . U . . .
C22 C 0.6313(17) 0.2869(17) 0.3372(9) 0.034(9) Uani 1 1 d . . . . .
O2 O 0.6393(16) 0.7971(15) 0.1971(8) 0.081(11) Uani 1 1 d . . . . .
C1 C 0.3827(19) 0.526(2) 0.1347(10) 0.050(11) Uani 1 1 d . . . . .
C2 C 0.382(2) 0.417(3) 0.1599(10) 0.071(14) Uani 1 1 d . . . . .
C27 C 0.5645(16) 0.6265(16) 0.2607(7) 0.031(5) Uani 1 1 d . U . . .
H27 H 0.517890 0.677306 0.257028 0.038 Uiso 1 1 calc R U . . .
C24 C 0.7075(18) 0.4753(17) 0.2756(8) 0.039(6) Uani 1 1 d . U . . .
H24 H 0.754310 0.425209 0.279845 0.047 Uiso 1 1 calc R U . . .
C28 C 0.5665(16) 0.4982(18) 0.2969(7) 0.037(5) Uani 1 1 d . U . . .
H28 H 0.518412 0.465410 0.316940 0.045 Uiso 1 1 calc R U . . .
C25 C 0.708(2) 0.6037(18) 0.2412(8) 0.043(6) Uani 1 1 d . U . . .
H25 H 0.756225 0.643197 0.225393 0.051 Uiso 1 1 calc R U . . .
C7 C 0.448(2) 0.1069(16) 0.2716(9) 0.054(10) Uani 1 1 d . . . . .
H7 H 0.491240 0.079608 0.302166 0.065 Uiso 1 1 calc R U . . .
C8 C 0.447(2) 0.2357(15) 0.2377(9) 0.046(10) Uani 1 1 d . . . . .
H8 H 0.491212 0.293048 0.243579 0.056 Uiso 1 1 calc R U . . .
C3 C 0.3811(16) 0.2778(16) 0.1949(8) 0.036(8) Uani 1 1 d . . . . .
C10 C 0.4080(19) 0.8754(18) -0.0980(8) 0.042(9) Uani 1 1 d . . . . .
H10A H 0.387404 0.945984 -0.133324 0.050 Uiso 1 1 calc R U . . .
H10B H 0.465653 0.875846 -0.101846 0.050 Uiso 1 1 calc R U . . .
C11 C 0.375(2) 0.733(2) -0.1250(9) 0.065(12) Uani 1 1 d . . . . .
H11A H 0.378657 0.725466 -0.182650 0.098 Uiso 1 1 calc R U . . .
H11B H 0.320461 0.724822 -0.108654 0.098 Uiso 1 1 calc R U . . .
H11C H 0.406008 0.662260 -0.100281 0.098 Uiso 1 1 calc R U . . .
C31 C 0.666(2) -0.0356(16) 0.6294(9) 0.048(10) Uani 1 1 d . . . . .
H31A H 0.679240 0.035389 0.591848 0.072 Uiso 1 1 calc R U . . .
H31B H 0.698361 -0.026509 0.676904 0.072 Uiso 1 1 calc R U . . .
H31C H 0.610826 -0.028596 0.643947 0.072 Uiso 1 1 calc R U . . .
C30 C 0.6813(19) -0.1730(15) 0.5909(7) 0.041(10) Uani 1 1 d . . . . .
H30A H 0.665655 -0.244073 0.628393 0.049 Uiso 1 1 calc R U . . .
H30B H 0.737945 -0.182536 0.580925 0.049 Uiso 1 1 calc R U . . .
O1 O 0.3974(17) -0.106(2) 0.3002(9) 0.071(10) Uani 1 1 d . . . . .
C4 C 0.3171(19) 0.1911(18) 0.1829(8) 0.048(10) Uani 1 1 d . . . . .
H4 H 0.272724 0.219356 0.153727 0.057 Uiso 1 1 calc R U . . .
C32 C 0.669(2) -0.3540(18) 0.4555(7) 0.059(11) Uani 1 1 d . . . . .
H32A H 0.647480 -0.365990 0.401640 0.070 Uiso 1 1 calc R U . . .
H32B H 0.726125 -0.342790 0.450188 0.070 Uiso 1 1 calc R U . . .
C12 C 0.280(2) 0.988(3) 0.0033(10) 0.065(13) Uani 1 1 d . . . . .
H12A H 0.263375 1.005042 0.058380 0.079 Uiso 1 1 calc R U . . .
H12B H 0.284864 1.075482 -0.023405 0.079 Uiso 1 1 calc R U . . .
C14 C 0.450(2) 1.0390(16) 0.0368(8) 0.064(12) Uani 1 1 d . . . . .
H14A H 0.447292 1.051366 0.094785 0.076 Uiso 1 1 calc R U . . .
H14B H 0.503409 1.007443 0.023704 0.076 Uiso 1 1 calc R U . . .
C9 C 0.354(2) -0.214(2) 0.2877(12) 0.066(13) Uani 1 1 d . . . . .
H9A H 0.381969 -0.274019 0.251571 0.099 Uiso 1 1 calc R U . . .
H9B H 0.304400 -0.187583 0.264218 0.099 Uiso 1 1 calc R U . . .
H9C H 0.345001 -0.259508 0.338029 0.099 Uiso 1 1 calc R U . . .
C35 C 0.471(2) -0.2674(19) 0.4546(8) 0.051(9) Uani 1 1 d . U . . .
H35A H 0.492908 -0.342574 0.424880 0.076 Uiso 1 1 calc R U . . .
H35B H 0.466553 -0.189429 0.419801 0.076 Uiso 1 1 calc R U . . .
H35C H 0.419125 -0.291635 0.474435 0.076 Uiso 1 1 calc R U . . .
C34 C 0.527(2) -0.232(2) 0.5271(8) 0.045(7) Uani 1 1 d . U . . .
H34A H 0.526619 -0.308393 0.564584 0.053 Uiso 1 1 calc R U . . .
H34B H 0.505420 -0.153575 0.555159 0.053 Uiso 1 1 calc R U . . .
C6 C 0.3840(18) 0.0164(15) 0.2613(9) 0.049(10) Uani 1 1 d . . . . .
C5 C 0.3210(18) 0.0561(16) 0.2169(8) 0.047(10) Uani 1 1 d . . . . .
H5 H 0.279346 -0.004623 0.207981 0.056 Uiso 1 1 calc R U . . .
C33 C 0.654(3) -0.483(2) 0.5028(10) 0.070(15) Uani 1 1 d . . . . .
H33A H 0.693807 -0.549605 0.490158 0.104 Uiso 1 1 calc R U . . .
H33B H 0.602137 -0.519140 0.488710 0.104 Uiso 1 1 calc R U . . .
H33C H 0.654909 -0.463682 0.559536 0.104 Uiso 1 1 calc R U . . .
C15 C 0.436(3) 1.175(2) -0.0046(11) 0.064(14) Uani 1 1 d . . . . .
H15A H 0.479163 1.195378 -0.040126 0.096 Uiso 1 1 calc R U . . .
H15B H 0.431271 1.245765 0.035428 0.096 Uiso 1 1 calc R U . . .
H15C H 0.387020 1.170751 -0.035079 0.096 Uiso 1 1 calc R U . . .
C13 C 0.219(2) 0.912(2) -0.0363(10) 0.055(13) Uani 1 1 d . . . . .
H13A H 0.172402 0.967887 -0.042739 0.082 Uiso 1 1 calc R U . . .
H13B H 0.205378 0.833148 -0.004293 0.082 Uiso 1 1 calc R U . . .
H13C H 0.237248 0.882403 -0.088313 0.082 Uiso 1 1 calc R U . . .
C29 C 0.577(3) 0.8886(17) 0.1985(13) 0.069(14) Uani 1 1 d . . . . .
H29A H 0.592733 0.971508 0.172121 0.103 Uiso 1 1 calc R U . . .
H29B H 0.562702 0.907935 0.253426 0.103 Uiso 1 1 calc R U . . .
H29C H 0.531929 0.850170 0.170897 0.103 Uiso 1 1 calc R U . . .

loop_
_atom_site_aniso_label
_atom_site_aniso_U_11
_atom_site_aniso_U_22
_atom_site_aniso_U_33
_atom_site_aniso_U_23
_atom_site_aniso_U_13
_atom_site_aniso_U_12
Au2 0.0500(11) 0.0392(3) 0.0367(3) 0.0058(4) -0.0023(3) -0.0001(4)
Au1 0.0519(12) 0.0440(3) 0.0382(3) 0.0046(4) 0.0040(3) -0.0032(4)
P1 0.049(10) 0.035(2) 0.033(2) 0.0003(15) 0.002(2) -0.005(2)
P2 0.045(11) 0.040(3) 0.034(2) -0.0008(15) -0.001(2) -0.002(3)
C23 0.02(2) 0.057(10) 0.047(8) -0.011(8) -0.019(8) 0.020(10)
C21 0.04(4) 0.043(10) 0.054(10) -0.012(8) -0.003(10) 0.020(10)
C26 0.017(19) 0.053(9) 0.034(6) -0.012(6) 0.007(7) -0.011(8)
C22 0.03(3) 0.034(7) 0.041(8) -0.008(6) 0.010(8) -0.006(8)
O2 0.16(4) 0.031(6) 0.053(7) 0.013(5) 0.007(10) -0.008(9)
C1 0.06(4) 0.049(11) 0.042(9) 0.011(7) -0.001(9) -0.004(10)
C2 0.08(4) 0.097(18) 0.035(8) 0.027(10) 0.005(10) 0.006(16)
C27 0.017(18) 0.042(6) 0.035(5) -0.008(5) -0.002(7) -0.001(8)
C24 0.02(2) 0.048(7) 0.049(6) 0.001(6) 0.002(7) 0.013(9)
C28 0.027(18) 0.045(6) 0.040(5) 0.002(6) -0.002(7) -0.002(9)
C25 0.02(2) 0.059(9) 0.046(6) -0.001(6) 0.001(8) -0.004(10)
C7 0.09(3) 0.037(7) 0.036(6) -0.006(5) -0.007(10) 0.020(11)
C8 0.04(4) 0.043(7) 0.052(8) -0.017(6) 0.008(9) 0.009(10)
C3 0.06(3) 0.020(5) 0.029(6) 0.004(5) -0.003(7) -0.004(7)
C10 0.04(3) 0.053(8) 0.036(6) -0.002(5) -0.017(8) -0.006(11)
C11 0.11(4) 0.046(9) 0.036(6) -0.009(6) -0.020(10) -0.008(11)
C31 0.05(4) 0.047(10) 0.047(8) -0.001(6) -0.006(9) 0.002(10)
C30 0.04(3) 0.039(6) 0.041(7) -0.003(5) 0.001(8) 0.003(10)
O1 0.08(4) 0.065(10) 0.070(9) 0.029(8) -0.014(11) -0.004(12)
C4 0.05(3) 0.057(9) 0.034(6) -0.002(6) 0.002(8) 0.015(11)
C32 0.08(4) 0.060(10) 0.032(6) -0.007(6) 0.013(9) 0.011(13)
C12 0.07(4) 0.070(11) 0.060(9) -0.023(9) -0.012(11) 0.026(17)
C14 0.11(4) 0.042(7) 0.042(7) -0.006(6) -0.008(10) -0.011(12)
C9 0.08(4) 0.055(10) 0.068(10) 0.015(9) 0.040(14) -0.004(14)
C35 0.05(3) 0.064(10) 0.043(7) 0.003(6) 0.000(9) -0.004(12)
C34 0.03(2) 0.064(9) 0.039(6) 0.006(6) 0.000(8) -0.006(11)
C6 0.09(3) 0.027(6) 0.032(6) 0.010(5) 0.001(8) 0.005(7)
C5 0.06(3) 0.045(7) 0.034(6) -0.003(5) 0.008(8) -0.020(10)
C33 0.10(5) 0.046(11) 0.065(11) -0.002(7) -0.016(13) 0.010(14)
C15 0.07(5) 0.044(10) 0.075(12) 0.006(7) -0.010(13) -0.015(14)
C13 0.03(4) 0.067(11) 0.068(10) 0.002(8) 0.004(11) 0.008(15)
C29 0.08(5) 0.030(7) 0.096(13) 0.008(8) -0.019(17) -0.001(11)

loop_
_atom_type_symbol
_atom_type_description
_atom_type_scat_dispersion_real
_atom_type_scat_dispersion_imag
_atom_type_scat_source
C C -0.0001 0.0005 'International Tables Vol C Tables 4.2.6.8 and 6.1.1.4'
H H 0.0000 0.0000 'International Tables Vol C Tables 4.2.6.8 and 6.1.1.4'
O O 0.0016 0.0018 'International Tables Vol C Tables 4.2.6.8 and 6.1.1.4'
P P 0.0342 0.0304 'International Tables Vol C Tables 4.2.6.8 and 6.1.1.4'
Au Au -0.4672 3.5799 'International Tables Vol C Tables 4.2.6.8 and 6.1.1.4'

loop_
_axis.id
_axis.type
_axis.equipment
_axis.parity
_axis.depends_on
_axis.zero
_axis.vector[1]
_axis.vector[2]
_axis.vector[3]
source . source . . . 1.00000000 0.00000000 0.00000000
omega rotation goniometer -1 . -0.00106000 0.00000000 0.00000000 1.00000000
kappa rotation goniometer -1 omega 0.00000000 -0.76604444 0.00000000 0.64278761
phi rotation goniometer -1 kappa . 0.00000000 0.00000000 1.00000000
theta rotation goniometer -1 . 0.00200000 0.00000000 0.00000000 1.00000000
matrixX general general . phi . 1.00000000 0.00000000 0.00000000
matrixY general general . phi . 0.00000000 1.00000000 0.00000000
matrixZ general general . phi . 0.00000000 0.00000000 1.00000000
dacX translation general . phi . 0.00000000 1.00000000 0.00000000
dacY translation general . phi . -1.00000000 0.00000000 0.00000000
dacZ translation general . phi . 0.00000000 0.00000000 1.00000000

loop_
_geom_angle_atom_site_label_1
_geom_angle_atom_site_label_2
_geom_angle_atom_site_label_3
_geom_angle
_geom_angle_site_symmetry_1
_geom_angle_site_symmetry_3
_geom_angle_publ_flag
C21 Au2 P2 172.9(6) . . ?
C1 Au1 P1 174.8(6) . . ?
C10 P1 Au1 109.8(6) . . ?
C10 P1 C14 101.8(11) . . ?
C12 P1 Au1 112.6(10) . . ?
C12 P1 C10 107.8(11) . . ?
C12 P1 C14 108.4(13) . . ?
C14 P1 Au1 115.6(7) . . ?
C30 P2 Au2 111.5(6) . . ?
C30 P2 C32 104.4(11) . . ?
C30 P2 C34 104.6(10) . . ?
C32 P2 Au2 117.6(6) . . ?
C34 P2 Au2 110.6(8) . . ?
C34 P2 C32 107.2(13) . . ?
C22 C23 C24 118(3) . . ?
C28 C23 C22 127(3) . . ?
C28 C23 C24 115(2) . . ?
C22 C21 Au2 172.3(16) . . ?
O2 C26 C27 119(3) . . ?
O2 C26 C25 118(2) . . ?
C27 C26 C25 123(2) . . ?
C21 C22 C23 178.5(18) . . ?
C26 O2 C29 124(2) . . ?
C2 C1 Au1 174(2) . . ?
C1 C2 C3 178(3) . . ?
C26 C27 H27 122.1 . . ?
C26 C27 C28 116(2) . . ?
C28 C27 H27 122.1 . . ?
C23 C24 H24 120.2 . . ?
C25 C24 C23 120(3) . . ?
C25 C24 H24 120.2 . . ?
C23 C28 C27 127(3) . . ?
C23 C28 H28 116.5 . . ?
C27 C28 H28 116.5 . . ?
C26 C25 H25 120.4 . . ?
C24 C25 C26 119(3) . . ?
C24 C25 H25 120.4 . . ?
C8 C7 H7 119.0 . . ?
C8 C7 C6 122(2) . . ?
C6 C7 H7 119.0 . . ?
C7 C8 H8 120.6 . . ?
C7 C8 C3 119(3) . . ?
C3 C8 H8 120.6 . . ?
C8 C3 C2 118(2) . . ?
C8 C3 C4 121.0(16) . . ?
C4 C3 C2 121(2) . . ?
P1 C10 H10A 109.8 . . ?
P1 C10 H10B 109.8 . . ?
H10A C10 H10B 108.2 . . ?
C11 C10 P1 109.6(16) . . ?
C11 C10 H10A 109.8 . . ?
C11 C10 H10B 109.8 . . ?
C10 C11 H11A 109.5 . . ?
C10 C11 H11B 109.5 . . ?
C10 C11 H11C 109.5 . . ?
H11A C11 H11B 109.5 . . ?
H11A C11 H11C 109.5 . . ?
H11B C11 H11C 109.5 . . ?
H31A C31 H31B 109.5 . . ?
H31A C31 H31C 109.5 . . ?
H31B C31 H31C 109.5 . . ?
C30 C31 H31A 109.5 . . ?
C30 C31 H31B 109.5 . . ?
C30 C31 H31C 109.5 . . ?
P2 C30 H30A 108.9 . . ?
P2 C30 H30B 108.9 . . ?
C31 C30 P2 113.3(16) . . ?
C31 C30 H30A 108.9 . . ?
C31 C30 H30B 108.9 . . ?
H30A C30 H30B 107.7 . . ?
C9 O1 C6 123(2) . . ?
C3 C4 H4 120.9 . . ?
C3 C4 C5 118(2) . . ?
C5 C4 H4 120.9 . . ?
P2 C32 H32A 108.1 . . ?
P2 C32 H32B 108.1 . . ?
H32A C32 H32B 107.3 . . ?
C33 C32 P2 116.7(16) . . ?
C33 C32 H32A 108.1 . . ?
C33 C32 H32B 108.1 . . ?
P1 C12 H12A 108.2 . . ?
P1 C12 H12B 108.2 . . ?
H12A C12 H12B 107.4 . . ?
C13 C12 P1 116.2(17) . . ?
C13 C12 H12A 108.2 . . ?
C13 C12 H12B 108.2 . . ?
P1 C14 H14A 109.2 . . ?
P1 C14 H14B 109.2 . . ?
H14A C14 H14B 107.9 . . ?
C15 C14 P1 112(2) . . ?
C15 C14 H14A 109.2 . . ?
C15 C14 H14B 109.2 . . ?
O1 C9 H9A 109.5 . . ?
O1 C9 H9B 109.5 . . ?
O1 C9 H9C 109.5 . . ?
H9A C9 H9B 109.5 . . ?
H9A C9 H9C 109.5 . . ?
H9B C9 H9C 109.5 . . ?
H35A C35 H35B 109.5 . . ?
H35A C35 H35C 109.5 . . ?
H35B C35 H35C 109.5 . . ?
C34 C35 H35A 109.5 . . ?
C34 C35 H35B 109.5 . . ?
C34 C35 H35C 109.5 . . ?
P2 C34 H34A 108.9 . . ?
P2 C34 H34B 108.9 . . ?
C35 C34 P2 113.2(13) . . ?
C35 C34 H34A 108.9 . . ?
C35 C34 H34B 108.9 . . ?
H34A C34 H34B 107.7 . . ?
O1 C6 C7 112(2) . . ?
C5 C6 C7 118.9(15) . . ?
C5 C6 O1 130(2) . . ?
C4 C5 H5 119.5 . . ?
C6 C5 C4 121(2) . . ?
C6 C5 H5 119.5 . . ?
C32 C33 H33A 109.5 . . ?
C32 C33 H33B 109.5 . . ?
C32 C33 H33C 109.5 . . ?
H33A C33 H33B 109.5 . . ?
H33A C33 H33C 109.5 . . ?
H33B C33 H33C 109.5 . . ?
C14 C15 H15A 109.5 . . ?
C14 C15 H15B 109.5 . . ?
C14 C15 H15C 109.5 . . ?
H15A C15 H15B 109.5 . . ?
H15A C15 H15C 109.5 . . ?
H15B C15 H15C 109.5 . . ?
C12 C13 H13A 109.5 . . ?
C12 C13 H13B 109.5 . . ?
C12 C13 H13C 109.5 . . ?
H13A C13 H13B 109.5 . . ?
H13A C13 H13C 109.5 . . ?
H13B C13 H13C 109.5 . . ?
O2 C29 H29A 109.5 . . ?
O2 C29 H29B 109.5 . . ?
O2 C29 H29C 109.5 . . ?
H29A C29 H29B 109.5 . . ?
H29A C29 H29C 109.5 . . ?
H29B C29 H29C 109.5 . . ?

loop_
_geom_bond_atom_site_label_1
_geom_bond_atom_site_label_2
_geom_bond_distance
_geom_bond_site_symmetry_2
_geom_bond_publ_flag
Au2 P2 2.252(6) . ?
Au2 C21 1.94(2) . ?
Au1 P1 2.289(6) . ?
Au1 C1 2.040(19) . ?
P1 C10 1.829(17) . ?
P1 C12 1.81(3) . ?
P1 C14 1.83(3) . ?
P2 C30 1.808(19) . ?
P2 C32 1.82(2) . ?
P2 C34 1.81(3) . ?
C23 C22 1.38(3) . ?
C23 C24 1.51(4) . ?
C23 C28 1.34(4) . ?
C21 C22 1.26(3) . ?
C26 O2 1.33(3) . ?
C26 C27 1.39(4) . ?
C26 C25 1.40(4) . ?
O2 C29 1.38(4) . ?
C1 C2 1.15(4) . ?
C2 C3 1.48(3) . ?
C27 H27 0.9300 . ?
C27 C28 1.39(2) . ?
C24 H24 0.9300 . ?
C24 C25 1.38(2) . ?
C28 H28 0.9300 . ?
C25 H25 0.9300 . ?
C7 H7 0.9300 . ?
C7 C8 1.38(2) . ?
C7 C6 1.40(4) . ?
C8 H8 0.9300 . ?
C8 C3 1.38(4) . ?
C3 C4 1.38(4) . ?
C10 H10A 0.9700 . ?
C10 H10B 0.9700 . ?
C10 C11 1.56(3) . ?
C11 H11A 0.9600 . ?
C11 H11B 0.9600 . ?
C11 H11C 0.9600 . ?
C31 H31A 0.9600 . ?
C31 H31B 0.9600 . ?
C31 H31C 0.9600 . ?
C31 C30 1.51(2) . ?
C30 H30A 0.9700 . ?
C30 H30B 0.9700 . ?
O1 C9 1.30(4) . ?
O1 C6 1.38(2) . ?
C4 H4 0.9300 . ?
C4 C5 1.44(2) . ?
C32 H32A 0.9700 . ?
C32 H32B 0.9700 . ?
C32 C33 1.51(3) . ?
C12 H12A 0.9700 . ?
C12 H12B 0.9700 . ?
C12 C13 1.43(4) . ?
C14 H14A 0.9700 . ?
C14 H14B 0.9700 . ?
C14 C15 1.52(3) . ?
C9 H9A 0.9600 . ?
C9 H9B 0.9600 . ?
C9 H9C 0.9600 . ?
C35 H35A 0.9600 . ?
C35 H35B 0.9600 . ?
C35 H35C 0.9600 . ?
C35 C34 1.56(3) . ?
C34 H34A 0.9700 . ?
C34 H34B 0.9700 . ?
C6 C5 1.35(4) . ?
C5 H5 0.9300 . ?
C33 H33A 0.9600 . ?
C33 H33B 0.9600 . ?
C33 H33C 0.9600 . ?
C15 H15A 0.9600 . ?
C15 H15B 0.9600 . ?
C15 H15C 0.9600 . ?
C13 H13A 0.9600 . ?
C13 H13B 0.9600 . ?
C13 H13C 0.9600 . ?
C29 H29A 0.9600 . ?
C29 H29B 0.9600 . ?
C29 H29C 0.9600 . ?

loop_
_geom_torsion_atom_site_label_1
_geom_torsion_atom_site_label_2
_geom_torsion_atom_site_label_3
_geom_torsion_atom_site_label_4
_geom_torsion
_geom_torsion_site_symmetry_1
_geom_torsion_site_symmetry_2
_geom_torsion_site_symmetry_3
_geom_torsion_site_symmetry_4
_geom_torsion_publ_flag
Au2 P2 C30 C31 43(2) . . . . ?
Au2 P2 C32 C33 -171(2) . . . . ?
Au2 P2 C34 C35 64.1(14) . . . . ?
Au1 P1 C10 C11 36(2) . . . . ?
Au1 P1 C12 C13 -64.2(17) . . . . ?
Au1 P1 C14 C15 -170.0(18) . . . . ?
C23 C24 C25 C26 -4(2) . . . . ?
C26 C27 C28 C23 1(2) . . . . ?
C22 C23 C24 C25 177.7(15) . . . . ?
C22 C23 C28 C27 -175.6(15) . . . . ?
O2 C26 C27 C28 -178.1(13) . . . . ?
O2 C26 C25 C24 -179.9(14) . . . . ?
C2 C3 C4 C5 178.5(17) . . . . ?
C27 C26 O2 C29 8(3) . . . . ?
C27 C26 C25 C24 7(3) . . . . ?
C24 C23 C28 C27 2(3) . . . . ?
C28 C23 C24 C25 0(2) . . . . ?
C25 C26 O2 C29 -166(2) . . . . ?
C25 C26 C27 C28 -5(2) . . . . ?
C7 C8 C3 C2 179.2(17) . . . . ?
C7 C8 C3 C4 -3(3) . . . . ?
C7 C6 C5 C4 -2(3) . . . . ?
C8 C7 C6 O1 179.8(17) . . . . ?
C8 C7 C6 C5 0(3) . . . . ?
C8 C3 C4 C5 1(3) . . . . ?
C3 C4 C5 C6 2(3) . . . . ?
C10 P1 C12 C13 57(2) . . . . ?
C10 P1 C14 C15 71(2) . . . . ?
C30 P2 C32 C33 65(3) . . . . ?
C30 P2 C34 C35 -175.7(13) . . . . ?
O1 C6 C5 C4 178.0(19) . . . . ?
C32 P2 C30 C31 171(2) . . . . ?
C32 P2 C34 C35 -65.2(15) . . . . ?
C12 P1 C10 C11 -87(2) . . . . ?
C12 P1 C14 C15 -43(2) . . . . ?
C14 P1 C10 C11 159.4(19) . . . . ?
C14 P1 C12 C13 166.7(16) . . . . ?
C9 O1 C6 C7 -167(2) . . . . ?
C9 O1 C6 C5 12(4) . . . . ?
C34 P2 C30 C31 -77(2) . . . . ?
C34 P2 C32 C33 -46(3) . . . . ?
C6 C7 C8 C3 2(3) . . . . ?

loop_
_twin_individual_id
_twin_individual_mass_fraction_refined
1 0.42(6)
2 0.58(6)
